data_4317079
loop_
_publ_author_name
'Sandip Mukherjee'
'Partha Sarathi Mukherjee'

_publ_section_title
;
 A Series of CuII-Azide Polymers of Cu6 Building Units and the Role of
 Chelating Diamine in Controlling their Dimensionality: Synthesis,
 Structures, and Magnetic Behavior
;
_journal_name_full 'Inorganic Chemistry'
_journal_page_first 10658
_journal_page_last 10667
_journal_paper_doi 10.1021/ic1016966
_journal_volume 49
_journal_year 2010
_chemical_formula_moiety 'C6 H14 Cu3 N20 O'
_chemical_formula_sum 'C6 H14 Cu3 N20 O'
_chemical_formula_weight 572.99
_chemical_name_systematic
;
 ?
;
_space_group_IT_number 14
_symmetry_cell_setting monoclinic
_symmetry_space_group_name_Hall '-P 2ybc'
_symmetry_space_group_name_H-M 'P 1 21/c 1'
_atom_sites_solution_hydrogens geom
_atom_sites_solution_primary direct
_atom_sites_solution_secondary difmap
_audit_creation_method SHELXL-97
_cell_angle_alpha 90.00
_cell_angle_beta 97.538(2)
_cell_angle_gamma 90.00
_cell_formula_units_Z 4
_cell_length_a 8.5010(3)
_cell_length_b 12.9761(4)
_cell_length_c 16.8519(5)
_cell_measurement_temperature 296(2)
_cell_volume 1842.87(10)
_computing_cell_refinement 'Bruker SMART'
_computing_data_collection 'Bruker SMART'
_computing_data_reduction 'Bruker SAINT'
_computing_molecular_graphics 'ORTEP-3 for Windows (Farrugia, 1999)'
_computing_publication_material WinGX
_computing_structure_refinement 'SHELXL97 (Sheldrick, 2008)'
_computing_structure_solution 'SHELXS97 (Sheldrick, 2008)'
_diffrn_ambient_temperature 296(2)
_diffrn_measured_fraction_theta_full 0.998
_diffrn_measured_fraction_theta_max 0.998
_diffrn_measurement_device_type 'CCD area detector'
_diffrn_measurement_method 'phi and omega scans'
_diffrn_radiation_monochromator graphite
_diffrn_radiation_source 'fine-focus sealed tube'
_diffrn_radiation_type MoK\a
_diffrn_radiation_wavelength 0.71073
_diffrn_reflns_av_R_equivalents 0.0360
_diffrn_reflns_av_sigmaI/netI 0.0253
_diffrn_reflns_limit_h_max 11
_diffrn_reflns_limit_h_min -12
_diffrn_reflns_limit_k_max 18
_diffrn_reflns_limit_k_min -18
_diffrn_reflns_limit_l_max 24
_diffrn_reflns_limit_l_min -24
_diffrn_reflns_number 38013
_diffrn_reflns_theta_full 30.53
_diffrn_reflns_theta_max 30.53
_diffrn_reflns_theta_min 2.42
_exptl_absorpt_coefficient_mu 3.482
_exptl_absorpt_correction_T_max 0.7461
_exptl_absorpt_correction_T_min 0.5115
_exptl_absorpt_correction_type empirical
_exptl_absorpt_process_details SADABS
_exptl_crystal_colour black
_exptl_crystal_density_diffrn 2.065
_exptl_crystal_density_method 'not measured'
_exptl_crystal_description rectangular
_exptl_crystal_F_000 1140
_exptl_crystal_size_max 0.30
_exptl_crystal_size_mid 0.26
_exptl_crystal_size_min 0.22
_refine_diff_density_max 0.295
_refine_diff_density_min -0.515
_refine_diff_density_rms 0.077
_refine_ls_extinction_method none
_refine_ls_goodness_of_fit_ref 1.043
_refine_ls_hydrogen_treatment constr
_refine_ls_matrix_type full
_refine_ls_number_parameters 271
_refine_ls_number_reflns 5619
_refine_ls_number_restraints 0
_refine_ls_restrained_S_all 1.043
_refine_ls_R_factor_all 0.0352
_refine_ls_R_factor_gt 0.0243
_refine_ls_shift/su_max 0.001
_refine_ls_shift/su_mean 0.000
_refine_ls_structure_factor_coef Fsqd
_refine_ls_weighting_details 'calc w=1/[\s^2^(Fo^2^)+(0.0292P)^2^+0.2582P] where P=(Fo^2^+2Fc^2^)/3'
_refine_ls_weighting_scheme calc
_refine_ls_wR_factor_gt 0.0564
_refine_ls_wR_factor_ref 0.0595
_reflns_number_gt 4607
_reflns_number_total 5619
_reflns_threshold_expression >2\s(I)
_cod_data_source_file ic1016966_si_002_1.cif
_cod_data_source_block complex1
_cod_original_sg_symbol_H-M 'P 21/c'
_cod_database_code 4317079

loop_
_symmetry_equiv_pos_as_xyz
'x, y, z'
'-x, y+1/2, -z+1/2'
'-x, -y, -z'
'x, -y-1/2, z-1/2'

loop_
_atom_site_label
_atom_site_type_symbol
_atom_site_fract_x
_atom_site_fract_y
_atom_site_fract_z
_atom_site_U_iso_or_equiv
_atom_site_adp_type
_atom_site_occupancy
_atom_site_symmetry_multiplicity
_atom_site_calc_flag
_atom_site_refinement_flags
_atom_site_disorder_assembly
_atom_site_disorder_group
Cu3 Cu -0.22789(2) 0.524996(16) 0.091281(11) 0.02295(6) Uani 1 1 d . . .
Cu2 Cu -0.15671(2) 0.486318(16) -0.082133(11) 0.02203(5) Uani 1 1 d . . .
Cu1 Cu 0.02608(2) 0.609681(17) 0.243824(11) 0.02378(6) Uani 1 1 d . . .
N1 N 0.21320(16) 0.58275(11) 0.33440(8) 0.0252(3) Uani 1 1 d . . .
N2 N -0.11088(18) 0.54972(14) 0.31975(9) 0.0373(4) Uani 1 1 d . . .
H2A H -0.1737 0.5992 0.3360 0.045 Uiso 1 1 calc R . .
H2B H -0.1733 0.5004 0.2948 0.045 Uiso 1 1 calc R . .
N3 N -0.01504(16) 0.54869(11) -0.15425(8) 0.0250(3) Uani 1 1 d . . .
N4 N -0.01228(16) 0.63432(11) -0.17899(8) 0.0266(3) Uani 1 1 d . . .
N5 N -0.0055(2) 0.71486(15) -0.20518(14) 0.0631(6) Uani 1 1 d . . .
N6 N 0.17073(17) 0.63319(11) 0.15945(8) 0.0250(3) Uani 1 1 d . . .
N7 N 0.20026(17) 0.71969(12) 0.13790(9) 0.0307(3) Uani 1 1 d . . .
N8 N 0.2307(3) 0.80010(15) 0.11862(15) 0.0641(6) Uani 1 1 d . . .
N9 N -0.11276(16) 0.59062(11) 0.00643(8) 0.0237(3) Uani 1 1 d . . .
N10 N -0.12385(17) 0.68338(12) -0.00491(9) 0.0306(3) Uani 1 1 d . . .
N11 N -0.1326(3) 0.77043(15) -0.01423(14) 0.0609(6) Uani 1 1 d . . .
N12 N -0.27074(17) 0.41956(12) 0.00208(8) 0.0286(3) Uani 1 1 d . . .
N13 N -0.39908(17) 0.38046(12) -0.01694(8) 0.0270(3) Uani 1 1 d . . .
N14 N -0.5182(2) 0.34241(18) -0.03478(11) 0.0536(5) Uani 1 1 d . . .
N15 N -0.16956(17) 0.64457(12) 0.16498(8) 0.0277(3) Uani 1 1 d . . .
N16 N -0.27875(18) 0.68828(12) 0.19162(9) 0.0308(3) Uani 1 1 d . . .
N17 N -0.3794(2) 0.72995(16) 0.21623(12) 0.0530(5) Uani 1 1 d . . .
N18 N -0.34926(19) 0.45636(14) 0.16827(9) 0.0371(4) Uani 1 1 d . . .
N19 N -0.48550(17) 0.43526(12) 0.15091(8) 0.0269(3) Uani 1 1 d . . .
N20 N -0.61741(19) 0.41215(15) 0.13715(10) 0.0410(4) Uani 1 1 d . . .
O1 O 0.55416(17) 0.55576(15) 0.37938(11) 0.0588(5) Uani 1 1 d . . .
C1 C 0.1351(2) 0.5706(2) 0.40732(11) 0.0435(5) Uani 1 1 d . . .
H1A H 0.1072 0.6378 0.4265 0.052 Uiso 1 1 calc R . .
H1B H 0.2076 0.5379 0.4490 0.052 Uiso 1 1 calc R . .
C2 C -0.0124(3) 0.5058(2) 0.38905(13) 0.0524(6) Uani 1 1 d . . .
H2C H 0.0163 0.4355 0.3776 0.063 Uiso 1 1 calc R . .
H2D H -0.0706 0.5049 0.4348 0.063 Uiso 1 1 calc R . .
C3 C 0.3016(3) 0.48890(16) 0.31539(13) 0.0425(5) Uani 1 1 d . . .
H3A H 0.3314 0.4958 0.2620 0.051 Uiso 1 1 calc R . .
H3B H 0.2322 0.4296 0.3153 0.051 Uiso 1 1 calc R . .
C4 C 0.4502(3) 0.46994(19) 0.37433(16) 0.0590(7) Uani 1 1 d . . .
H4A H 0.4200 0.4559 0.4268 0.071 Uiso 1 1 calc R . .
H4B H 0.5050 0.4098 0.3576 0.071 Uiso 1 1 calc R . .
C5 C 0.4764(2) 0.64482(19) 0.40184(14) 0.0474(5) Uani 1 1 d . . .
H5A H 0.5489 0.7028 0.4044 0.057 Uiso 1 1 calc R . .
H5B H 0.4457 0.6349 0.4547 0.057 Uiso 1 1 calc R . .
C6 C 0.3302(2) 0.66904(16) 0.34317(12) 0.0363(4) Uani 1 1 d . . .
H6A H 0.2794 0.7301 0.3612 0.044 Uiso 1 1 calc R . .
H6B H 0.3624 0.6842 0.2913 0.044 Uiso 1 1 calc R . .

loop_
_atom_site_aniso_label
_atom_site_aniso_U_11
_atom_site_aniso_U_22
_atom_site_aniso_U_33
_atom_site_aniso_U_23
_atom_site_aniso_U_13
_atom_site_aniso_U_12
Cu3 0.02210(10) 0.02617(12) 0.02071(10) -0.00091(7) 0.00330(7) -0.00245(8)
Cu2 0.02362(10) 0.02245(11) 0.02096(10) -0.00185(7) 0.00640(7) -0.00532(7)
Cu1 0.02067(10) 0.02968(12) 0.02086(10) 0.00017(8) 0.00226(7) -0.00085(8)
N1 0.0243(7) 0.0289(8) 0.0219(6) -0.0020(5) 0.0016(5) 0.0003(6)
N2 0.0280(8) 0.0545(11) 0.0298(8) 0.0038(7) 0.0055(6) -0.0037(7)
N3 0.0249(7) 0.0217(7) 0.0298(7) 0.0043(6) 0.0086(6) 0.0007(5)
N4 0.0236(7) 0.0270(8) 0.0279(7) 0.0037(6) -0.0015(5) -0.0027(6)
N5 0.0621(13) 0.0365(11) 0.0860(16) 0.0310(11) -0.0074(11) -0.0099(9)
N6 0.0301(7) 0.0229(7) 0.0227(6) -0.0024(5) 0.0064(5) -0.0056(6)
N7 0.0270(7) 0.0273(8) 0.0386(8) -0.0010(6) 0.0065(6) -0.0009(6)
N8 0.0650(13) 0.0301(11) 0.1002(18) 0.0132(11) 0.0222(12) -0.0067(9)
N9 0.0267(7) 0.0224(7) 0.0222(6) -0.0004(5) 0.0039(5) -0.0018(5)
N10 0.0292(8) 0.0298(9) 0.0331(8) 0.0013(6) 0.0050(6) -0.0024(6)
N11 0.0689(14) 0.0301(11) 0.0853(15) 0.0127(10) 0.0163(11) -0.0024(10)
N12 0.0299(8) 0.0325(8) 0.0243(7) -0.0024(6) 0.0067(6) -0.0095(6)
N13 0.0265(7) 0.0321(8) 0.0228(7) 0.0011(6) 0.0051(5) -0.0030(6)
N14 0.0356(10) 0.0817(16) 0.0437(10) -0.0080(10) 0.0062(8) -0.0214(10)
N15 0.0248(7) 0.0317(8) 0.0262(7) -0.0054(6) 0.0022(5) 0.0048(6)
N16 0.0304(8) 0.0310(8) 0.0302(7) -0.0024(6) 0.0013(6) 0.0040(6)
N17 0.0428(10) 0.0557(13) 0.0616(12) -0.0134(10) 0.0111(9) 0.0149(9)
N18 0.0302(8) 0.0529(11) 0.0288(8) 0.0066(7) 0.0062(6) -0.0078(7)
N19 0.0293(8) 0.0312(8) 0.0214(6) 0.0031(6) 0.0075(6) 0.0051(6)
N20 0.0271(8) 0.0576(12) 0.0385(9) 0.0019(8) 0.0053(7) 0.0004(8)
O1 0.0304(8) 0.0718(12) 0.0698(11) -0.0147(10) -0.0096(7) 0.0122(8)
C1 0.0355(10) 0.0728(16) 0.0221(8) 0.0020(9) 0.0038(7) -0.0060(10)
C2 0.0396(12) 0.0787(18) 0.0381(11) 0.0257(11) 0.0020(9) -0.0124(11)
C3 0.0410(11) 0.0400(12) 0.0420(11) -0.0134(9) -0.0117(9) 0.0121(9)
C4 0.0511(14) 0.0503(15) 0.0674(16) -0.0147(12) -0.0232(12) 0.0235(12)
C5 0.0341(11) 0.0537(14) 0.0508(12) -0.0083(10) -0.0072(9) -0.0053(10)
C6 0.0293(9) 0.0378(11) 0.0401(10) -0.0017(8) -0.0016(8) -0.0064(8)

loop_
_atom_type_symbol
_atom_type_description
_atom_type_scat_dispersion_real
_atom_type_scat_dispersion_imag
_atom_type_scat_source
C C 0.0033 0.0016 'International Tables Vol C Tables 4.2.6.8 and 6.1.1.4'
H H 0.0000 0.0000 'International Tables Vol C Tables 4.2.6.8 and 6.1.1.4'
N N 0.0061 0.0033 'International Tables Vol C Tables 4.2.6.8 and 6.1.1.4'
Cu Cu 0.3201 1.2651 'International Tables Vol C Tables 4.2.6.8 and 6.1.1.4'
O O 0.0106 0.0060 'International Tables Vol C Tables 4.2.6.8 and 6.1.1.4'

loop_
_geom_angle_atom_site_label_1
_geom_angle_atom_site_label_2
_geom_angle_atom_site_label_3
_geom_angle
_geom_angle_site_symmetry_1
_geom_angle_site_symmetry_3
_geom_angle_publ_flag
N18 Cu3 N15 92.87(7) . . ?
N18 Cu3 N9 176.21(6) . . ?
N15 Cu3 N9 90.50(6) . . ?
N18 Cu3 N12 97.13(6) . . ?
N15 Cu3 N12 169.85(6) . . ?
N9 Cu3 N12 79.45(6) . . ?
N18 Cu3 N3 91.34(6) . 3_565 ?
N15 Cu3 N3 84.60(5) . 3_565 ?
N9 Cu3 N3 90.70(5) . 3_565 ?
N12 Cu3 N3 96.87(6) . 3_565 ?
N3 Cu2 N9 96.37(6) . . ?
N3 Cu2 N12 171.57(6) . . ?
N9 Cu2 N12 80.02(6) . . ?
N3 Cu2 N6 84.70(6) . 3_565 ?
N9 Cu2 N6 169.86(6) . 3_565 ?
N12 Cu2 N6 97.53(6) . 3_565 ?
N3 Cu2 N20 93.33(6) . 3_465 ?
N9 Cu2 N20 88.78(6) . 3_465 ?
N12 Cu2 N20 94.20(6) . 3_465 ?
N6 Cu2 N20 101.24(6) 3_565 3_465 ?
N2 Cu1 N6 165.70(7) . . ?
N2 Cu1 N15 90.56(6) . . ?
N6 Cu1 N15 91.58(6) . . ?
N2 Cu1 N1 85.33(6) . . ?
N6 Cu1 N1 93.68(6) . . ?
N15 Cu1 N1 173.38(5) . . ?
N2 Cu1 N5 92.13(8) . 4_576 ?
N6 Cu1 N5 102.15(7) . 4_576 ?
N15 Cu1 N5 84.55(6) . 4_576 ?
N1 Cu1 N5 90.41(6) . 4_576 ?
C1 N1 C3 112.70(17) . . ?
C1 N1 C6 111.32(15) . . ?
C3 N1 C6 106.64(15) . . ?
C1 N1 Cu1 104.10(11) . . ?
C3 N1 Cu1 109.77(10) . . ?
C6 N1 Cu1 112.42(11) . . ?
C2 N2 Cu1 110.07(12) . . ?
N4 N3 Cu2 129.46(12) . . ?
N4 N3 Cu3 118.26(11) . 3_565 ?
Cu2 N3 Cu3 97.05(6) . 3_565 ?
N5 N4 N3 176.9(2) . . ?
N4 N5 Cu1 176.21(17) . 4_575 ?
N7 N6 Cu2 120.89(11) . 3_565 ?
N7 N6 Cu1 121.19(12) . . ?
Cu2 N6 Cu1 110.38(6) 3_565 . ?
N8 N7 N6 178.6(2) . . ?
N10 N9 Cu2 122.95(11) . . ?
N10 N9 Cu3 119.41(12) . . ?
Cu2 N9 Cu3 100.43(6) . . ?
N11 N10 N9 178.8(2) . . ?
N13 N12 Cu2 119.65(11) . . ?
N13 N12 Cu3 123.21(12) . . ?
Cu2 N12 Cu3 100.11(6) . . ?
N14 N13 N12 178.9(2) . . ?
N16 N15 Cu3 116.60(12) . . ?
N16 N15 Cu1 117.23(11) . . ?
Cu3 N15 Cu1 110.21(7) . . ?
N17 N16 N15 179.2(2) . . ?
N19 N18 Cu3 121.26(13) . . ?
N20 N19 N18 176.92(18) . . ?
N19 N20 Cu2 129.70(15) . 3_465 ?
C5 O1 C4 110.48(17) . . ?
N1 C1 C2 109.97(16) . . ?
N2 C2 C1 108.63(17) . . ?
N1 C3 C4 113.05(16) . . ?
O1 C4 C3 111.7(2) . . ?
O1 C5 C6 111.62(18) . . ?
N1 C6 C5 112.82(17) . . ?

loop_
_geom_bond_atom_site_label_1
_geom_bond_atom_site_label_2
_geom_bond_distance
_geom_bond_site_symmetry_2
_geom_bond_publ_flag
Cu3 N18 1.9729(15) . ?
Cu3 N15 2.0086(15) . ?
Cu3 N9 2.0235(13) . ?
Cu3 N12 2.0299(14) . ?
Cu3 N3 2.3938(14) 3_565 ?
Cu2 N3 1.9916(13) . ?
Cu2 N9 2.0132(14) . ?
Cu2 N12 2.0162(14) . ?
Cu2 N6 2.0188(14) 3_565 ?
Cu2 N20 2.4116(17) 3_465 ?
Cu1 N2 1.9973(15) . ?
Cu1 N6 2.0213(13) . ?
Cu1 N15 2.0388(14) . ?
Cu1 N1 2.0845(13) . ?
Cu1 N5 2.4607(18) 4_576 ?
N1 C1 1.480(2) . ?
N1 C3 1.488(2) . ?
N1 C6 1.492(2) . ?
N2 C2 1.461(3) . ?
N3 N4 1.188(2) . ?
N3 Cu3 2.3938(14) 3_565 ?
N4 N5 1.139(2) . ?
N5 Cu1 2.4607(18) 4_575 ?
N6 N7 1.216(2) . ?
N6 Cu2 2.0188(14) 3_565 ?
N7 N8 1.133(2) . ?
N9 N10 1.220(2) . ?
N10 N11 1.141(2) . ?
N12 N13 1.2078(19) . ?
N13 N14 1.131(2) . ?
N15 N16 1.222(2) . ?
N16 N17 1.136(2) . ?
N18 N19 1.189(2) . ?
N19 N20 1.155(2) . ?
N20 Cu2 2.4116(17) 3_465 ?
O1 C5 1.408(3) . ?
O1 C4 1.417(3) . ?
C1 C2 1.508(3) . ?
C3 C4 1.520(3) . ?
C5 C6 1.516(3) . ?
